data_4507690
loop_
_publ_author_name
'Bolla, Geetha'
'Sanphui, Palash'
'Nangia, Ashwini'

_publ_section_title
;
 Solubility Advantage of Tenoxicam Phenolic Cocrystals Compared to Salts
;
_journal_issue 5
_journal_name_full 'Crystal Growth &amp; Design'
_journal_page_first 1988
_journal_paper_doi 10.1021/cg4000457
_journal_volume 13
_journal_year 2013
_chemical_formula_moiety C13H11N3O4S2,C7H6O3
_chemical_formula_sum 'C20 H17 N3 O7 S2'
_chemical_formula_weight 475.49
_chemical_melting_point 473
_chemical_name_systematic
; 
 ? 
;
_space_group_IT_number 2
_symmetry_cell_setting triclinic
_symmetry_space_group_name_Hall '-P 1'
_symmetry_space_group_name_H-M 'P -1'
_atom_sites_solution_hydrogens geom
_atom_sites_solution_primary direct
_atom_sites_solution_secondary difmap
_audit_creation_method SHELXL-97
_cell_angle_alpha 114.225(17)
_cell_angle_beta 95.085(12)
_cell_angle_gamma 104.375(13)
_cell_formula_units_Z 2
_cell_length_a 9.2338(11)
_cell_length_b 11.074(2)
_cell_length_c 11.864(2)
_cell_measurement_reflns_used 590
_cell_measurement_temperature 298(2)
_cell_measurement_theta_max 26.3131
_cell_measurement_theta_min 2.6809
_cell_volume 1046.5(3)
_computing_structure_refinement 'SHELXL-97 (Sheldrick, 1997)'
_computing_structure_solution 'SHELXS-97 (Sheldrick, 1990)'
_diffrn_ambient_temperature 298(2)
_diffrn_measured_fraction_theta_full 0.995
_diffrn_measured_fraction_theta_max 0.995
_diffrn_measurement_device_type 'Xcalibur, Eos, Gemini'
_diffrn_measurement_method '\w scans'
_diffrn_radiation_monochromator graphite
_diffrn_radiation_source 'fine-focus sealed tube'
_diffrn_radiation_type MoK\a
_diffrn_radiation_wavelength 0.71073
_diffrn_reflns_av_R_equivalents 0.1036
_diffrn_reflns_av_sigmaI/netI 0.2621
_diffrn_reflns_limit_h_max 10
_diffrn_reflns_limit_h_min -9
_diffrn_reflns_limit_k_max 12
_diffrn_reflns_limit_k_min -12
_diffrn_reflns_limit_l_max 12
_diffrn_reflns_limit_l_min -13
_diffrn_reflns_number 5477
_diffrn_reflns_theta_full 23.26
_diffrn_reflns_theta_max 23.26
_diffrn_reflns_theta_min 2.69
_exptl_absorpt_coefficient_mu 0.304
_exptl_absorpt_correction_T_max 1.000
_exptl_absorpt_correction_T_min 0.84542
_exptl_absorpt_correction_type multi-scan
_exptl_absorpt_process_details SADABS
_exptl_crystal_colour yellow
_exptl_crystal_density_diffrn 1.509
_exptl_crystal_density_method 'not measured'
_exptl_crystal_description plate
_exptl_crystal_F_000 492
_exptl_crystal_size_max 0.22
_exptl_crystal_size_mid 0.20
_exptl_crystal_size_min 0.18
_refine_diff_density_max 0.249
_refine_diff_density_min -0.285
_refine_diff_density_rms 0.061
_refine_ls_extinction_method none
_refine_ls_goodness_of_fit_ref 0.906
_refine_ls_hydrogen_treatment mixed
_refine_ls_matrix_type full
_refine_ls_number_parameters 301
_refine_ls_number_reflns 2983
_refine_ls_number_restraints 0
_refine_ls_restrained_S_all 0.906
_refine_ls_R_factor_all 0.2426
_refine_ls_R_factor_gt 0.0751
_refine_ls_shift/su_max 0.000
_refine_ls_shift/su_mean 0.000
_refine_ls_structure_factor_coef Fsqd
_refine_ls_weighting_details 'calc w=1/[\s^2^(Fo^2^)+(0.0152P)^2^+0.0000P] where P=(Fo^2^+2Fc^2^)/3'
_refine_ls_weighting_scheme calc
_refine_ls_wR_factor_gt 0.1107
_refine_ls_wR_factor_ref 0.1705
_reflns_number_gt 956
_reflns_number_total 2983
_reflns_threshold_expression >2sigma(I)
_cod_data_source_file cg4000457_si_014.cif
_cod_data_source_block TNX-SCL
_cod_original_sg_symbol_H-M P-1
_cod_database_code 4507690

loop_
_symmetry_equiv_pos_as_xyz
'x, y, z'
'-x, -y, -z'

loop_
_atom_site_label
_atom_site_type_symbol
_atom_site_fract_x
_atom_site_fract_y
_atom_site_fract_z
_atom_site_U_iso_or_equiv
_atom_site_adp_type
_atom_site_occupancy
_atom_site_symmetry_multiplicity
_atom_site_calc_flag
_atom_site_refinement_flags
S1 S 0.3879(3) 0.1739(3) 0.4419(2) 0.0663(8) Uani 1 1 d .
S2 S 0.8316(3) 0.3590(3) 0.4202(3) 0.0737(9) Uani 1 1 d .
O1 O 0.1488(7) 0.0870(6) 0.0903(5) 0.0678(19) Uani 1 1 d .
O2 O 0.6250(7) 0.2184(7) 0.1593(6) 0.076(2) Uani 1 1 d .
N1 N 0.1398(9) 0.0187(8) -0.1511(7) 0.065(2) Uani 1 1 d .
H1 H 0.0875 0.0141 -0.0957 0.078 Uiso 1 1 calc R
N3 N 0.3185(8) 0.2098(8) 0.3332(6) 0.065(2) Uani 1 1 d .
C2 C 0.1423(11) -0.0247(9) -0.3619(9) 0.062(3) Uani 1 1 d .
H2 H 0.0915 -0.0568 -0.4450 0.074 Uiso 1 1 calc R
O4 O 0.3678(6) 0.0278(7) 0.3878(6) 0.0697(19) Uani 1 1 d .
N2 N 0.3588(8) 0.1137(8) 0.0058(7) 0.070(2) Uani 1 1 d .
H2A H 0.4571 0.1369 0.0221 0.084 Uiso 1 1 calc R
O3 O 0.3267(7) 0.2335(7) 0.5517(5) 0.096(2) Uani 1 1 d .
C8 C 0.5517(11) 0.2309(10) 0.2477(9) 0.061(3) Uani 1 1 d .
C9 C 0.6380(10) 0.2813(10) 0.3747(9) 0.059(3) Uani 1 1 d .
C5 C 0.2907(11) 0.0685(10) -0.1162(9) 0.060(3) Uani 1 1 d .
C6 C 0.2909(12) 0.1272(10) 0.1076(9) 0.064(3) Uani 1 1 d .
C4 C 0.3773(11) 0.0694(10) -0.2059(8) 0.069(3) Uani 1 1 d .
H4 H 0.4837 0.0985 -0.1844 0.082 Uiso 1 1 calc R
C7 C 0.3920(10) 0.1858(10) 0.2283(8) 0.061(3) Uani 1 1 d .
C10 C 0.5823(10) 0.2632(9) 0.4722(9) 0.058(3) Uani 1 1 d .
C1 C 0.0646(11) -0.0255(10) -0.2714(9) 0.070(3) Uani 1 1 d .
H1A H -0.0419 -0.0567 -0.2915 0.085 Uiso 1 1 calc R
C11 C 0.6936(13) 0.3085(11) 0.5809(9) 0.070(3) Uani 1 1 d .
H11 H 0.676(10) 0.318(9) 0.657(7) 0.084 Uiso 1 1 d .
C3 C 0.3016(12) 0.0261(10) -0.3266(9) 0.072(3) Uani 1 1 d .
H3 H 0.3578 0.0307 -0.3869 0.086 Uiso 1 1 calc R
C13 C 0.2678(11) 0.3350(10) 0.3748(9) 0.089(4) Uani 1 1 d .
H13A H 0.2083 0.3370 0.4375 0.133 Uiso 1 1 calc R
H13B H 0.2064 0.3322 0.3035 0.133 Uiso 1 1 calc R
H13C H 0.3556 0.4171 0.4103 0.133 Uiso 1 1 calc R
C12 C 0.8374(12) 0.3644(12) 0.5680(10) 0.083(4) Uani 1 1 d .
H12 H 0.917(11) 0.416(10) 0.630(8) 0.100 Uiso 1 1 d .
O6 O 1.2330(8) 0.8096(8) 0.0807(7) 0.087(2) Uani 1 1 d .
O5 O 1.1025(8) 0.6980(8) -0.1209(7) 0.086(2) Uani 1 1 d .
O7 O 1.0829(9) 0.7859(9) 0.2533(7) 0.094(2) Uani 1 1 d .
H7 H 1.1517 0.8259 0.2296 0.141 Uiso 1 1 calc R
C15 C 0.9709(10) 0.6709(10) 0.0308(10) 0.060(3) Uani 1 1 d .
C16 C 0.8447(12) 0.5801(11) -0.0612(10) 0.082(3) Uani 1 1 d .
H16 H 0.8473 0.5601 -0.1451 0.099 Uiso 1 1 calc R
C18 C 0.9673(13) 0.6994(12) 0.1547(11) 0.082(3) Uani 1 1 d .
C14 C 1.1180(12) 0.7380(11) 0.0047(12) 0.064(3) Uani 1 1 d .
C20 C 0.7118(14) 0.5478(14) 0.0910(13) 0.106(5) Uani 1 1 d .
H20 H 0.6234 0.5064 0.1105 0.128 Uiso 1 1 calc R
C21 C 0.7138(12) 0.5170(12) -0.0344(12) 0.111(4) Uani 1 1 d .
H21 H 0.6287 0.4553 -0.0986 0.133 Uiso 1 1 calc R
C19 C 0.8350(13) 0.6369(13) 0.1861(12) 0.097(4) Uani 1 1 d .
H19 H 0.8322 0.6560 0.2697 0.117 Uiso 1 1 calc R
H5 H 1.202(9) 0.721(8) -0.147(7) 0.07(3) Uiso 1 1 d .

loop_
_atom_site_aniso_label
_atom_site_aniso_U_11
_atom_site_aniso_U_22
_atom_site_aniso_U_33
_atom_site_aniso_U_23
_atom_site_aniso_U_13
_atom_site_aniso_U_12
S1 0.0549(17) 0.082(2) 0.0627(18) 0.0346(17) 0.0216(15) 0.0160(16)
S2 0.0473(17) 0.089(2) 0.081(2) 0.0379(17) 0.0123(15) 0.0163(15)
O1 0.051(4) 0.092(5) 0.076(5) 0.045(4) 0.029(4) 0.030(4)
O2 0.046(4) 0.122(6) 0.077(5) 0.057(4) 0.027(4) 0.027(4)
N1 0.057(6) 0.103(7) 0.062(6) 0.051(5) 0.030(5) 0.036(5)
N3 0.063(6) 0.090(6) 0.056(5) 0.037(5) 0.028(4) 0.036(5)
C2 0.053(7) 0.061(7) 0.065(7) 0.025(5) 0.002(6) 0.017(6)
O4 0.049(4) 0.074(5) 0.087(5) 0.043(4) 0.010(4) 0.010(4)
N2 0.036(5) 0.110(7) 0.065(5) 0.041(5) 0.012(5) 0.023(5)
O3 0.094(6) 0.135(7) 0.059(4) 0.036(4) 0.043(4) 0.038(5)
C8 0.053(7) 0.083(8) 0.063(7) 0.046(6) 0.019(6) 0.027(6)
C9 0.036(6) 0.082(7) 0.072(7) 0.041(6) 0.022(5) 0.023(5)
C5 0.047(7) 0.077(8) 0.065(7) 0.036(6) 0.019(6) 0.023(6)
C6 0.061(8) 0.080(8) 0.059(7) 0.030(6) 0.032(6) 0.031(6)
C4 0.046(6) 0.104(9) 0.055(6) 0.037(6) 0.009(6) 0.019(6)
C7 0.055(7) 0.076(7) 0.045(6) 0.026(5) 0.021(6) 0.009(6)
C10 0.031(5) 0.069(7) 0.066(7) 0.028(6) 0.007(5) 0.007(5)
C1 0.050(7) 0.118(9) 0.057(7) 0.050(7) 0.015(6) 0.030(6)
C11 0.057(7) 0.080(8) 0.060(7) 0.024(7) 0.002(6) 0.015(7)
C3 0.080(8) 0.101(9) 0.080(8) 0.062(7) 0.039(7) 0.058(8)
C13 0.087(9) 0.106(10) 0.101(9) 0.053(8) 0.044(7) 0.057(8)
C12 0.057(8) 0.081(9) 0.090(9) 0.037(7) -0.010(6) -0.001(7)
O6 0.052(5) 0.104(6) 0.101(6) 0.041(5) 0.027(5) 0.020(5)
O5 0.058(5) 0.120(6) 0.092(6) 0.055(5) 0.042(5) 0.026(5)
O7 0.084(6) 0.118(7) 0.096(6) 0.059(5) 0.036(5) 0.036(6)
C15 0.031(6) 0.056(7) 0.077(8) 0.020(6) 0.003(6) 0.011(5)
C16 0.052(7) 0.099(10) 0.093(9) 0.037(7) 0.017(7) 0.028(7)
C18 0.068(9) 0.096(10) 0.078(9) 0.035(8) 0.024(7) 0.025(7)
C14 0.047(7) 0.078(9) 0.096(10) 0.052(7) 0.040(7) 0.033(7)
C20 0.072(9) 0.155(14) 0.136(12) 0.092(11) 0.063(9) 0.048(9)
C21 0.044(7) 0.129(12) 0.132(12) 0.044(10) 0.021(8) 0.006(7)
C19 0.049(8) 0.146(13) 0.133(12) 0.085(10) 0.040(8) 0.044(9)

loop_
_atom_type_symbol
_atom_type_description
_atom_type_scat_dispersion_real
_atom_type_scat_dispersion_imag
_atom_type_scat_source
C C 0.0033 0.0016 'International Tables Vol C Tables 4.2.6.8 and 6.1.1.4'
H H 0.0000 0.0000 'International Tables Vol C Tables 4.2.6.8 and 6.1.1.4'
N N 0.0061 0.0033 'International Tables Vol C Tables 4.2.6.8 and 6.1.1.4'
O O 0.0106 0.0060 'International Tables Vol C Tables 4.2.6.8 and 6.1.1.4'
S S 0.1246 0.1234 'International Tables Vol C Tables 4.2.6.8 and 6.1.1.4'

loop_
_geom_angle_atom_site_label_1
_geom_angle_atom_site_label_2
_geom_angle_atom_site_label_3
_geom_angle
O4 S1 O3 118.1(4)
O4 S1 N3 108.8(4)
O3 S1 N3 108.8(4)
O4 S1 C10 108.5(4)
O3 S1 C10 110.2(4)
N3 S1 C10 101.2(4)
C9 S2 C12 92.8(5)
C5 N1 C1 122.2(8)
C5 N1 H1 118.9
C1 N1 H1 118.9
C7 N3 C13 114.7(7)
C7 N3 S1 116.1(6)
C13 N3 S1 117.6(6)
C1 C2 C3 117.6(9)
C1 C2 H2 121.2
C3 C2 H2 121.2
C5 N2 C6 128.4(8)
C5 N2 H2A 115.8
C6 N2 H2A 115.8
O2 C8 C7 124.3(9)
O2 C8 C9 118.3(8)
C7 C8 C9 117.0(8)
C10 C9 C8 126.4(8)
C10 C9 S2 109.7(7)
C8 C9 S2 123.6(7)
N1 C5 N2 119.4(8)
N1 C5 C4 119.7(9)
N2 C5 C4 120.9(9)
O1 C6 N2 119.7(9)
O1 C6 C7 123.9(8)
N2 C6 C7 116.4(8)
C3 C4 C5 118.0(9)
C3 C4 H4 121.0
C5 C4 H4 121.0
C8 C7 C6 123.9(8)
C8 C7 N3 120.8(8)
C6 C7 N3 115.0(8)
C9 C10 C11 114.7(8)
C9 C10 S1 117.2(7)
C11 C10 S1 127.8(8)
C2 C1 N1 120.7(9)
C2 C1 H1A 119.6
N1 C1 H1A 119.6
C12 C11 C10 112.1(9)
C12 C11 H11 121(6)
C10 C11 H11 126(6)
C4 C3 C2 121.7(9)
C4 C3 H3 119.2
C2 C3 H3 119.2
N3 C13 H13A 109.5
N3 C13 H13B 109.5
H13A C13 H13B 109.5
N3 C13 H13C 109.5
H13A C13 H13C 109.5
H13B C13 H13C 109.5
C11 C12 S2 110.7(8)
C11 C12 H12 125(7)
S2 C12 H12 122(7)
C14 O5 H5 114(4)
C18 O7 H7 109.5
C16 C15 C18 118.9(10)
C16 C15 C14 123.7(10)
C18 C15 C14 117.4(10)
C15 C16 C21 122.1(11)
C15 C16 H16 118.9
C21 C16 H16 118.9
O7 C18 C15 124.7(10)
O7 C18 C19 114.6(11)
C15 C18 C19 120.7(11)
O6 C14 O5 124.4(9)
O6 C14 C15 125.7(11)
O5 C14 C15 109.8(10)
C19 C20 C21 121.9(12)
C19 C20 H20 119.1
C21 C20 H20 119.1
C16 C21 C20 118.2(12)
C16 C21 H21 120.9
C20 C21 H21 120.9
C20 C19 C18 118.2(12)
C20 C19 H19 120.9
C18 C19 H19 120.9

loop_
_geom_bond_atom_site_label_1
_geom_bond_atom_site_label_2
_geom_bond_distance
S1 O4 1.429(6)
S1 O3 1.437(5)
S1 N3 1.622(7)
S1 C10 1.744(8)
S2 C9 1.707(9)
S2 C12 1.725(11)
O1 C6 1.244(10)
O2 C8 1.276(9)
N1 C5 1.321(10)
N1 C1 1.357(9)
N1 H1 0.8600
N3 C7 1.431(9)
N3 C13 1.479(9)
C2 C1 1.344(10)
C2 C3 1.394(11)
C2 H2 0.9300
N2 C5 1.353(10)
N2 C6 1.380(10)
N2 H2A 0.8600
C8 C7 1.399(11)
C8 C9 1.447(11)
C9 C10 1.373(10)
C5 C4 1.388(11)
C6 C7 1.430(11)
C4 C3 1.365(11)
C4 H4 0.9300
C10 C11 1.396(11)
C1 H1A 0.9300
C11 C12 1.370(14)
C11 H11 0.90(7)
C3 H3 0.9300
C13 H13A 0.9600
C13 H13B 0.9600
C13 H13C 0.9600
C12 H12 0.87(9)
O6 C14 1.181(11)
O5 C14 1.351(11)
O5 H5 1.01(8)
O7 C18 1.333(11)
O7 H7 0.8200
C15 C16 1.361(12)
C15 C18 1.376(12)
C15 C14 1.502(12)
C16 C21 1.372(12)
C16 H16 0.9300
C18 C19 1.408(13)
C20 C19 1.357(14)
C20 C21 1.386(13)
C20 H20 0.9300
C21 H21 0.9300
C19 H19 0.9300
